data_7247409
loop_
_publ_author_name
'Lin, Rong-Yan'
'Dai, Ru-Dan'
'Dong, Xin'
'Zhou, Zhao-Hui'

_publ_section_title
;
 Hexnuclear, octanuclear, dodecanuclear, and hexadecnuclear
 polyoxomolybdenum(v)-based porous materials for selective adsorption of
 gases
;
_journal_issue 42
_journal_name_full CrystEngComm
_journal_page_first 5942
_journal_page_last 5950
_journal_paper_doi 10.1039/D3CE00736G
_journal_volume 25
_journal_year 2023
_chemical_formula_moiety 'C36 H30 Mo6 N18 O15, H O, 20[H2O]'
_chemical_formula_sum 'C36 H31 Mo6 N18 O16'
_chemical_formula_weight 1547.43
_space_group_crystal_system triclinic
_space_group_IT_number 2
_space_group_name_Hall '-P 1'
_space_group_name_H-M_alt 'P -1'
_atom_sites_solution_hydrogens mixed
_atom_sites_solution_primary dual
_audit_creation_date 2022-08-30
_audit_creation_method
;
Olex2 1.3
(compiled 2020.06.28 svn.raecde09e for OlexSys, GUI svn.r6132)
;
_audit_update_record
;
2023-01-20 deposited with the CCDC.	2023-09-14 downloaded from the CCDC.
;
_cell_angle_alpha 83.745(2)
_cell_angle_beta 81.094(2)
_cell_angle_gamma 84.215(2)
_cell_formula_units_Z 2
_cell_length_a 11.1739(2)
_cell_length_b 12.6845(3)
_cell_length_c 27.1349(6)
_cell_measurement_reflns_used 18664
_cell_measurement_temperature 99.98(11)
_cell_measurement_theta_max 73.3030
_cell_measurement_theta_min 3.3110
_cell_volume 3763.17(14)
_computing_cell_refinement 'CrysAlisPro 1.171.41.119a (Rigaku OD, 2021)'
_computing_data_collection 'CrysAlisPro 1.171.41.119a (Rigaku OD, 2021)'
_computing_data_reduction 'CrysAlisPro 1.171.41.119a (Rigaku OD, 2021)'
_computing_molecular_graphics 'Olex2 1.3 (Dolomanov et al., 2009)'
_computing_publication_material 'Olex2 1.3 (Dolomanov et al., 2009)'
_computing_structure_refinement 'SHELXL 2018/3 (Sheldrick, 2015)'
_computing_structure_solution 'SHELXT  (Sheldrick, 2015)'
_diffrn_ambient_environment N~2~
_diffrn_ambient_temperature 99.98(11)
_diffrn_detector 'Hybrid Pixel Array Detector'
_diffrn_detector_area_resol_mean 10.0000
_diffrn_detector_type HyPix
_diffrn_measured_fraction_theta_full 0.995
_diffrn_measured_fraction_theta_max 0.961
_diffrn_measurement_details
;
List of Runs (angles in degrees, time in seconds):

  # Type    Start    End  Width  t~exp~   \w     \q     \k     \f   Frames
#--------------------------------------------------------------------------
  1  \w    120.00 145.00   0.50    4.50    --   96.34 133.00-111.00   50
  2  \w     91.00 117.00   0.50    4.50    --   96.34-133.00 179.00   52
  3  \w     29.00  72.00   0.50    4.50    --   96.34-137.00   2.00   86
  4  \w     75.00 120.00   0.50    4.50    --   96.34-137.00   2.00   90
  5  \w   -110.00 -84.00   0.50    4.50    --  -98.84 133.00-111.00   52
  6  \w   -111.00 -59.00   0.50    4.50    --  -98.84 137.00  65.00  104
  7  \w   -143.00-118.00   0.50    4.50    --  -98.84-137.00   2.00   50
  8  \w   -156.00 -69.00   0.50    4.50    --  -98.84-133.00 179.00  174
  9  \w    -13.00  29.00   0.50    0.15    --   -1.25 -99.00 -30.00   84
 10  \w    -18.00  10.00   0.50    0.15    --   -1.25 -99.00-150.00   56
 11  \w    -49.00   3.00   0.50    0.15    --   -1.25   0.00-150.00  104
 12  \w    -18.00   8.00   0.50    0.15    --   -1.25 -99.00 150.00   52
 13  \w    -47.00  -5.00   0.50    0.15    --   -1.25   0.00 150.00   84
 14  \w    -16.00  16.00   0.50    0.15    --   -1.25 -99.00 -90.00   64
 15  \w    -17.00  26.00   0.50    0.15    --   -1.25 -99.00 120.00   86
 16  \w    -13.00  13.00   0.50    0.15    --   -1.25 -99.00-180.00   52
 17  \w     76.00 102.00   0.50    4.50    --   96.34 -77.00  30.00   52
 18  \w     31.00 106.00   0.50    4.50    --   96.34 -99.00 150.00  150
 19  \w     33.00  68.00   0.50    4.50    --   96.34 -99.00-150.00   70
 20  \w     42.00 107.00   0.50    4.50    --   96.34-125.00  30.00  130
 21  \w     66.00 105.00   0.50    4.50    --   96.34 -99.00   0.00   78
 22  \w     71.00  99.00   0.50    4.50    --   96.34 -99.00-150.00   56
 23  \w     27.00  55.00   0.50    4.50    --   96.34 -77.00  30.00   56
 24  \w     55.00 103.00   0.50    4.50    --   96.34   0.00  60.00   96
 25  \w     26.00  68.00   0.50    4.50    --   96.34 -57.00  60.00   84
 26  \w     64.00 103.00   0.50    4.50    --   96.34   0.00 150.00   78
 27  \w     52.00  96.00   0.50    4.50    --   96.34   0.00 120.00   88
 28  \w     86.00 111.00   0.50    4.50    --   96.34-125.00-120.00   50
 29  \w     27.00  76.00   0.50    4.50    --   96.34 -99.00-180.00   98
 30  \w     27.00 106.00   0.50    4.50    --   96.34 -77.00-120.00  158
 31  \w     51.00  98.00   0.50    4.50    --   96.34   0.00 -90.00   94
 32  \w     95.00 120.00   0.50    4.50    --   96.34 137.00  65.00   50
 33  \w     81.00 112.00   0.50    4.50    --   96.34-125.00 150.00   62
 34  \w    -79.00 -32.00   0.50    4.50    --  -98.84  77.00  90.00   94
 35  \w   -169.00 -79.00   0.50    4.50    --  -98.84 -77.00  30.00  180
 36  \w   -154.00 -79.00   0.50    4.50    --  -98.84 -77.00 -90.00  150
 37  \w    -73.00 -27.00   0.50    4.50    --  -98.84  77.00 -90.00   92
 38  \w   -166.00 -79.00   0.50    4.50    --  -98.84 -77.00   0.00  174
 39  \w    -64.00 -39.00   0.50    4.50    --  -98.84  57.00 -90.00   50
 40  \w    -70.00 -32.00   0.50    4.50    --  -98.84  77.00  60.00   76
 41  \w   -147.00-106.00   0.50    4.50    --  -98.84   0.00-120.00   82
 42  \w    -59.00 -29.00   0.50    4.50    --  -98.84  57.00-120.00   60
;
_diffrn_measurement_device 'four-circle diffractometer'
_diffrn_measurement_device_type 'XtaLAB Synergy R, DW system, HyPix'
_diffrn_measurement_method '\w scans'
_diffrn_orient_matrix_type 'CrysAlisPro convention (1999,Acta A55,543-557)'
_diffrn_orient_matrix_UB_11 -0.0006756000
_diffrn_orient_matrix_UB_12 0.0552260000
_diffrn_orient_matrix_UB_13 0.0478849000
_diffrn_orient_matrix_UB_21 -0.0390649000
_diffrn_orient_matrix_UB_22 -0.1018370000
_diffrn_orient_matrix_UB_23 0.0322308000
_diffrn_orient_matrix_UB_31 0.1345070000
_diffrn_orient_matrix_UB_32 -0.0402122000
_diffrn_orient_matrix_UB_33 0.0008582000
_diffrn_radiation_monochromator mirror
_diffrn_radiation_probe x-ray
_diffrn_radiation_type 'Cu K\a'
_diffrn_radiation_wavelength 1.54184
_diffrn_reflns_av_R_equivalents 0.0499
_diffrn_reflns_av_unetI/netI 0.0467
_diffrn_reflns_Laue_measured_fraction_full 0.995
_diffrn_reflns_Laue_measured_fraction_max 0.961
_diffrn_reflns_limit_h_max 13
_diffrn_reflns_limit_h_min -12
_diffrn_reflns_limit_k_max 15
_diffrn_reflns_limit_k_min -15
_diffrn_reflns_limit_l_max 33
_diffrn_reflns_limit_l_min -33
_diffrn_reflns_number 47835
_diffrn_reflns_point_group_measured_fraction_full 0.995
_diffrn_reflns_point_group_measured_fraction_max 0.961
_diffrn_reflns_theta_full 67.684
_diffrn_reflns_theta_max 74.164
_diffrn_reflns_theta_min 3.312
_diffrn_source 'Rotating-anode X-ray tube'
_diffrn_source_type 'Rigaku (Cu) X-ray Source'
_exptl_absorpt_coefficient_mu 8.442
_exptl_absorpt_correction_T_max 1.00000
_exptl_absorpt_correction_T_min 0.61992
_exptl_absorpt_correction_type multi-scan
_exptl_absorpt_process_details
;
CrysAlisPro 1.171.41.119a (Rigaku Oxford Diffraction, 2021)
Empirical absorption correction using spherical harmonics,
implemented in SCALE3 ABSPACK scaling algorithm.
;
_exptl_crystal_colour 'clear orangish orange'
_exptl_crystal_colour_lustre clear
_exptl_crystal_colour_modifier orangish
_exptl_crystal_colour_primary orange
_exptl_crystal_density_diffrn 1.366
_exptl_crystal_description plate
_exptl_crystal_F_000 1506
_exptl_crystal_size_max 0.1
_exptl_crystal_size_mid 0.05
_exptl_crystal_size_min 0.02
_refine_diff_density_max 1.712
_refine_diff_density_min -1.490
_refine_diff_density_rms 0.179
_refine_ls_extinction_method none
_refine_ls_goodness_of_fit_ref 1.051
_refine_ls_hydrogen_treatment constr
_refine_ls_matrix_type full
_refine_ls_number_parameters 628
_refine_ls_number_reflns 14696
_refine_ls_number_restraints 250
_refine_ls_restrained_S_all 1.053
_refine_ls_R_factor_all 0.0892
_refine_ls_R_factor_gt 0.0789
_refine_ls_shift/su_max 0.001
_refine_ls_shift/su_mean 0.000
_refine_ls_structure_factor_coef Fsqd
_refine_ls_weighting_details 'w=1/[\s^2^(Fo^2^)+(0.1566P)^2^+4.0484P] where P=(Fo^2^+2Fc^2^)/3'
_refine_ls_weighting_scheme calc
_refine_ls_wR_factor_gt 0.2210
_refine_ls_wR_factor_ref 0.2310
_reflns_Friedel_coverage 0.000
_reflns_number_gt 11670
_reflns_number_total 14696
_reflns_threshold_expression 'I > 2\s(I)'
_cod_data_source_file d3ce00736g2.cif
_cod_data_source_block exp_154_auto
_cod_depositor_comments 'Adding full bibliography for 7247406--7247409.cif.'
_cod_database_code 7247409
_shelx_shelxl_version_number 2018/3
_shelx_space_group_comment
;
The symmetry employed for this shelxl refinement is uniquely defined
by the following loop, which should always be used as a source of
symmetry information in preference to the above space-group names.
They are only intended as comments.
;
_shelx_estimated_absorpt_t_max 0.849
_shelx_estimated_absorpt_t_min 0.486
_reflns_odcompleteness_completeness 99.92
_reflns_odcompleteness_iscentric 1
_reflns_odcompleteness_theta 64.99
_olex2_refinement_description
;
1. Fixed Uiso
 At 1.2 times of:
  All C(H) groups, All N(H) groups
 At 1.5 times of:
  All O(H) groups
2. Restrained distances
 H1W-O13
 1.8 with sigma of 0.02
 H21_$1-H16
 2.3 with sigma of 0.02
 H16-H21_$1
 2.5 with sigma of 0.02
 H18_$2-H1W
 2.3 with sigma of 0.02
3. Uiso/Uaniso restraints and constraints
O1 \\sim O2 \\sim O3 \\sim O4 \\sim O5 \\sim O6 \\sim O7 \\sim O8 \\sim O9
\\sim O10 \\sim O11 \\sim O12 \\sim O13 \\sim O14 \\sim O15 \\sim O1W: within
3.8A with sigma of 0.01 and sigma for terminal atoms of 0.02 within 3.8A
O13: within 3.8A with sigma of 0.01 and sigma for terminal atoms of 0.02 within
3.8A
Uanis(C14) = Uanis(C13) = Uanis(C15) = Uanis(C16) = Uanis(C17) = Uanis(C18) =
Uanis(N7) = Uanis(N8) = Uanis(N9)
4.a Free rotating group:
 O1W(H1W)
4.b Aromatic/amide H refined with riding coordinates:
 N18(H18), N3(H3), N15(H15), C33(H33), N6(H6), C4(H4), C35(H35), C6(H6A),
 C34(H34), C3(H3A), N12(H12), C29(H29), C5(H5), C30(H30), C36(H36), C28(H28),
 C11(H11), C9(H9), C27(H27), C10(H10), C12(H12A), N9(H9A), C21(H21), C15(H15A),
 C18(H18A), C17(H17), C16(H16), C24(H24), C22(H22), C23(H23)
4.c Fitted hexagon refined as free rotating group:
 C15(C14,C13,C18,C17,C16)
;
_smtbx_masks_void_probe_radius 1.2
_smtbx_masks_void_truncation_radius 1.2
_olex2_submission_special_instructions 'No special instructions were received'
_oxdiff_exptl_absorpt_empirical_details
;
Empirical correction (ABSPACK) includes:
- Absorption correction using spherical harmonics
- Frame scaling
;
_oxdiff_exptl_absorpt_empirical_full_max 1.634
_oxdiff_exptl_absorpt_empirical_full_min 0.652

loop_
_space_group_symop_operation_xyz
'x, y, z'
'-x, -y, -z'

loop_
_atom_site_label
_atom_site_type_symbol
_atom_site_fract_x
_atom_site_fract_y
_atom_site_fract_z
_atom_site_U_iso_or_equiv
_atom_site_adp_type
_atom_site_occupancy
_atom_site_site_symmetry_order
_atom_site_calc_flag
_atom_site_refinement_flags_posn
_atom_site_refinement_flags_adp
_atom_site_refinement_flags_occupancy
_atom_site_disorder_assembly
_atom_site_disorder_group
Mo1 Mo 0.45696(5) 0.40318(4) 0.87273(2) 0.05337(16) Uani 1 1 d . . . . .
Mo2 Mo 0.38706(5) 0.60469(4) 0.86850(2) 0.05397(17) Uani 1 1 d . . . . .
Mo6 Mo 0.58146(6) 0.28897(5) 0.75569(2) 0.06314(19) Uani 1 1 d . . . . .
Mo3 Mo 0.41486(7) 0.75862(5) 0.74685(2) 0.06673(19) Uani 1 1 d . . . . .
Mo5 Mo 0.60505(7) 0.39978(6) 0.67029(2) 0.0696(2) Uani 1 1 d . . . . .
Mo4 Mo 0.50842(8) 0.67778(6) 0.66517(2) 0.0723(2) Uani 1 1 d . . . . .
O1 O 0.4310(4) 0.3577(4) 0.93466(19) 0.0569(11) Uani 1 1 d . U . . .
O2 O 0.5107(5) 0.4021(4) 0.79671(19) 0.0616(11) Uani 1 1 d . U . . .
O3 O 0.3011(5) 0.4805(4) 0.8591(2) 0.0626(11) Uani 1 1 d . U . . .
O4 O 0.4300(5) 0.6311(4) 0.79304(19) 0.0633(11) Uani 1 1 d . U . . .
O5 O 0.3366(5) 0.6314(4) 0.9290(2) 0.0615(12) Uani 1 1 d . U . . .
O6 O 0.4657(6) 0.3273(5) 0.7077(2) 0.0682(12) Uani 1 1 d . U . . .
O7 O 0.5489(5) 0.5290(4) 0.86995(19) 0.0594(11) Uani 1 1 d . U . . .
O8 O 0.3366(6) 0.6862(5) 0.6999(2) 0.0765(14) Uani 1 1 d . U . . .
O9 O 0.5378(5) 0.5324(4) 0.69627(19) 0.0657(11) Uani 1 1 d . U . . .
O10 O 0.5850(6) 0.7379(5) 0.7155(2) 0.0723(13) Uani 1 1 d . U . . .
N1 N 0.4770(6) 0.7566(5) 0.8575(2) 0.0582(14) Uani 1 1 d . . . . .
N16 N 0.3903(5) 0.2534(5) 0.8541(2) 0.0550(13) Uani 1 1 d . . . . .
N13 N 0.6325(6) 0.3032(5) 0.8659(2) 0.0579(14) Uani 1 1 d . . . . .
N18 N 0.3850(6) 0.1262(5) 0.8054(2) 0.0624(15) Uani 1 1 d . . . . .
H18 H 0.397444 0.089910 0.778998 0.075 Uiso 1 1 calc R U . . .
O11 O 0.7125(6) 0.3726(5) 0.7218(2) 0.0738(13) Uani 1 1 d . U . . .
N2 N 0.4890(6) 0.8132(5) 0.8112(2) 0.0583(14) Uani 1 1 d . . . . .
N14 N 0.6828(6) 0.2626(5) 0.8228(2) 0.0598(14) Uani 1 1 d . . . . .
N4 N 0.2295(6) 0.7121(5) 0.8459(3) 0.0630(15) Uani 1 1 d . . . . .
O12 O 0.6340(6) 0.1606(5) 0.7440(2) 0.0729(14) Uani 1 1 d . U . . .
N3 N 0.5333(6) 0.9041(5) 0.8122(3) 0.0629(15) Uani 1 1 d . . . . .
H3 H 0.548735 0.952033 0.786608 0.075 Uiso 1 1 calc R U . . .
N5 N 0.2381(7) 0.7645(5) 0.7995(3) 0.0702(17) Uani 1 1 d . . . . .
N17 N 0.4295(6) 0.2172(4) 0.8097(2) 0.0584(14) Uani 1 1 d . . . . .
O13 O 0.3793(7) 0.8913(5) 0.7296(2) 0.0807(15) Uani 1 1 d D U . . .
N15 N 0.7806(6) 0.1998(5) 0.8275(3) 0.0669(16) Uani 1 1 d . . . . .
H15 H 0.825041 0.164225 0.803989 0.080 Uiso 1 1 calc R U . . .
O14 O 0.5092(7) 0.7783(6) 0.6178(3) 0.0902(18) Uani 1 1 d . U . . .
O15 O 0.6689(7) 0.3136(6) 0.6265(3) 0.0904(18) Uani 1 1 d . U . . .
C32 C 0.3205(6) 0.1806(6) 0.8808(3) 0.0548(15) Uani 1 1 d . . . . .
C1 C 0.5157(6) 0.8171(5) 0.8884(3) 0.0525(15) Uani 1 1 d . . . . .
N11 N 0.4508(8) 0.5735(7) 0.6114(3) 0.082(2) Uani 1 1 d . . . . .
C2 C 0.5510(6) 0.9109(6) 0.8592(3) 0.0580(16) Uani 1 1 d . . . . .
C33 C 0.2600(6) 0.1738(6) 0.9312(3) 0.0566(16) Uani 1 1 d . . . . .
H33 H 0.259346 0.228881 0.952302 0.068 Uiso 1 1 calc R U . . .
C31 C 0.3157(7) 0.1001(6) 0.8506(3) 0.0577(16) Uani 1 1 d . . . . .
N7 N 0.7332(13) 0.5167(13) 0.6320(5) 0.1322(16) Uani 1 1 d . . . . .
N6 N 0.1407(7) 0.8312(6) 0.7940(3) 0.079(2) Uani 1 1 d . . . . .
H6 H 0.128330 0.874482 0.767301 0.094 Uiso 1 1 calc R U . . .
N8 N 0.6961(13) 0.6244(13) 0.6302(5) 0.1322(16) Uani 1 1 d . . . . .
C8 C 0.1199(8) 0.7447(6) 0.8713(4) 0.068(2) Uani 1 1 d . . . . .
C4 C 0.5960(6) 0.9781(6) 0.9318(3) 0.0575(16) Uani 1 1 d . . . . .
H4 H 0.621622 1.033701 0.947398 0.069 Uiso 1 1 calc R U . . .
C35 C 0.1992(7) 0.0026(6) 0.9162(3) 0.0667(19) Uani 1 1 d . . . . .
H35 H 0.157471 -0.058372 0.929292 0.080 Uiso 1 1 calc R U . . .
N10 N 0.4839(8) 0.4695(7) 0.6149(3) 0.0757(19) Uani 1 1 d . . . . .
C26 C 0.7062(7) 0.2639(5) 0.9001(3) 0.0587(17) Uani 1 1 d . . . . .
C25 C 0.8006(7) 0.1996(6) 0.8747(3) 0.0623(18) Uani 1 1 d . . . . .
C6 C 0.5239(6) 0.8015(6) 0.9403(3) 0.0590(17) Uani 1 1 d . . . . .
H6A H 0.503652 0.737040 0.959691 0.071 Uiso 1 1 calc R U . . .
C34 C 0.2028(7) 0.0831(7) 0.9473(3) 0.0627(18) Uani 1 1 d . . . . .
H34 H 0.164006 0.074311 0.981058 0.075 Uiso 1 1 calc R U . . .
C3 C 0.5924(7) 0.9910(6) 0.8817(3) 0.0616(17) Uani 1 1 d . . . . .
H3A H 0.617781 1.053883 0.862230 0.074 Uiso 1 1 calc R U . . .
N12 N 0.3890(8) 0.6035(8) 0.5745(3) 0.084(2) Uani 1 1 d . . . . .
H12 H 0.358551 0.668601 0.566196 0.100 Uiso 1 1 calc R U . . .
C29 C 0.8821(8) 0.1573(7) 0.9510(4) 0.074(2) Uani 1 1 d . . . . .
H29 H 0.941771 0.121240 0.969671 0.089 Uiso 1 1 calc R U . . .
C5 C 0.5622(7) 0.8832(7) 0.9613(3) 0.0645(19) Uani 1 1 d . . . . .
H5 H 0.566201 0.876334 0.996231 0.077 Uiso 1 1 calc R U . . .
C30 C 0.8927(8) 0.1445(7) 0.9015(4) 0.075(2) Uani 1 1 d . . . . .
H30 H 0.958052 0.100998 0.885388 0.091 Uiso 1 1 calc R U . . .
C7 C 0.0628(9) 0.8190(7) 0.8384(5) 0.083(3) Uani 1 1 d . . . . .
C36 C 0.2545(8) 0.0097(6) 0.8670(4) 0.068(2) Uani 1 1 d . . . . .
H36 H 0.251107 -0.044015 0.845612 0.082 Uiso 1 1 calc R U . . .
C28 C 0.7878(8) 0.2210(7) 0.9759(3) 0.069(2) Uani 1 1 d . . . . .
H28 H 0.785661 0.226555 1.010661 0.083 Uiso 1 1 calc R U . . .
C11 C -0.1034(10) 0.8448(11) 0.9013(7) 0.109(4) Uani 1 1 d . . . . .
H11 H -0.179130 0.880944 0.913396 0.131 Uiso 1 1 calc R U . . .
C9 C 0.0640(8) 0.7161(7) 0.9203(4) 0.076(2) Uani 1 1 d . . . . .
H9 H 0.101754 0.664178 0.942295 0.091 Uiso 1 1 calc R U . . .
C19 C 0.4399(9) 0.4292(9) 0.5773(3) 0.078(2) Uani 1 1 d . . . . .
C27 C 0.6981(7) 0.2758(6) 0.9518(3) 0.0631(18) Uani 1 1 d . . . . .
H27 H 0.634175 0.319364 0.968786 0.076 Uiso 1 1 calc R U . . .
C10 C -0.0458(8) 0.7660(9) 0.9345(5) 0.087(3) Uani 1 1 d . . . . .
H10 H -0.086719 0.748911 0.967304 0.105 Uiso 1 1 calc R U . . .
C20 C 0.3806(10) 0.5161(10) 0.5515(4) 0.087(3) Uani 1 1 d . . . . .
C12 C -0.0525(10) 0.8681(9) 0.8539(6) 0.095(3) Uani 1 1 d . . . . .
H12A H -0.093360 0.916485 0.831507 0.114 Uiso 1 1 calc R U . . .
N9 N 0.7790(12) 0.6848(13) 0.6068(5) 0.1322(16) Uani 1 1 d . . . . .
H9A H 0.777047 0.754442 0.600466 0.159 Uiso 1 1 calc R U . . .
C21 C 0.3386(10) 0.4980(14) 0.5086(4) 0.113(4) Uani 1 1 d . . . . .
H21 H 0.310762 0.556674 0.487190 0.135 Uiso 1 1 calc R U . . .
C15 C 0.9642(9) 0.6477(7) 0.5673(4) 0.1322(16) Uani 1 1 d G . . . .
H15A H 0.976398 0.720948 0.559130 0.159 Uiso 1 1 calc R U . . .
C14 C 0.8573(8) 0.6179(8) 0.5965(4) 0.1322(16) Uani 1 1 d G . . . .
C13 C 0.8394(8) 0.5107(9) 0.6085(4) 0.1322(16) Uani 1 1 d G . . . .
C18 C 0.9284(10) 0.4333(7) 0.5911(4) 0.1322(16) Uani 1 1 d G . . . .
H18A H 0.916155 0.360054 0.599247 0.159 Uiso 1 1 calc R U . . .
C17 C 1.0353(9) 0.4631(8) 0.5618(4) 0.1322(16) Uani 1 1 d G . . . .
H17 H 1.096077 0.410280 0.549975 0.159 Uiso 1 1 calc R U . . .
C16 C 1.0532(8) 0.5703(9) 0.5499(4) 0.1322(16) Uani 1 1 d G . . . .
H16 H 1.126200 0.590726 0.529916 0.159 Uiso 1 1 calc DR U . . .
C24 C 0.4479(12) 0.3298(11) 0.5636(4) 0.099(3) Uani 1 1 d . . . . .
H24 H 0.489404 0.272195 0.581190 0.119 Uiso 1 1 calc R U . . .
C22 C 0.3361(18) 0.3988(17) 0.4963(6) 0.139(6) Uani 1 1 d . . . . .
H22 H 0.295578 0.385782 0.469504 0.167 Uiso 1 1 calc R U . . .
C23 C 0.3946(17) 0.3151(13) 0.5238(5) 0.128(5) Uani 1 1 d . . . . .
H23 H 0.396894 0.245087 0.514198 0.154 Uiso 1 1 calc R U . . .
O1W O 0.5034(5) 1.0272(3) 0.73831(13) 0.0484(10) Uani 1 1 d G U . . .
H1W H 0.482699 0.994833 0.714666 0.073 Uiso 1 1 d DG U . . .

loop_
_atom_site_aniso_label
_atom_site_aniso_U_11
_atom_site_aniso_U_22
_atom_site_aniso_U_33
_atom_site_aniso_U_23
_atom_site_aniso_U_13
_atom_site_aniso_U_12
Mo1 0.0616(3) 0.0407(3) 0.0546(3) -0.0048(2) -0.0039(2) 0.0043(2)
Mo2 0.0648(3) 0.0397(3) 0.0544(3) -0.0045(2) -0.0052(2) 0.0049(2)
Mo6 0.0800(4) 0.0547(3) 0.0516(3) -0.0072(2) -0.0028(3) 0.0015(3)
Mo3 0.0943(5) 0.0509(3) 0.0553(4) -0.0013(3) -0.0158(3) -0.0044(3)
Mo5 0.0910(5) 0.0679(4) 0.0483(3) -0.0094(3) -0.0025(3) -0.0063(3)
Mo4 0.1043(5) 0.0648(4) 0.0491(3) 0.0006(3) -0.0130(3) -0.0169(3)
O1 0.067(3) 0.039(2) 0.061(3) -0.0081(19) -0.002(2) 0.0031(19)
O2 0.079(2) 0.055(2) 0.050(2) -0.0036(19) -0.009(2) 0.001(2)
O3 0.080(3) 0.044(2) 0.059(3) -0.0055(19) -0.005(2) 0.008(2)
O4 0.090(3) 0.047(2) 0.052(2) -0.0071(18) -0.005(2) -0.006(2)
O5 0.071(3) 0.047(2) 0.062(3) -0.001(2) -0.006(2) 0.007(2)
O6 0.092(3) 0.057(3) 0.054(3) -0.006(2) -0.008(2) -0.008(2)
O7 0.073(3) 0.045(2) 0.054(2) -0.0048(19) 0.002(2) 0.006(2)
O8 0.112(3) 0.060(3) 0.055(3) 0.001(2) -0.008(3) -0.004(3)
O9 0.091(3) 0.060(2) 0.044(2) -0.0058(19) -0.001(2) -0.010(2)
O10 0.106(3) 0.060(3) 0.052(2) -0.006(2) -0.010(2) -0.012(2)
N1 0.077(4) 0.047(3) 0.048(3) -0.001(2) -0.005(3) 0.000(3)
N16 0.068(3) 0.043(3) 0.049(3) 0.000(2) -0.003(2) 0.004(2)
N13 0.064(3) 0.051(3) 0.055(3) -0.009(3) 0.001(3) 0.003(3)
N18 0.083(4) 0.046(3) 0.056(3) -0.004(3) -0.008(3) 0.001(3)
O11 0.094(3) 0.064(3) 0.056(3) -0.004(2) 0.004(2) 0.001(2)
N2 0.086(4) 0.037(3) 0.051(3) -0.002(2) -0.010(3) -0.001(3)
N14 0.066(3) 0.051(3) 0.058(3) -0.008(3) -0.004(3) 0.006(3)
N4 0.074(4) 0.046(3) 0.065(4) -0.004(3) -0.009(3) 0.009(3)
O12 0.093(3) 0.063(3) 0.058(3) -0.013(2) 0.003(3) 0.006(3)
N3 0.085(4) 0.042(3) 0.059(4) -0.001(3) -0.009(3) 0.001(3)
N5 0.095(5) 0.045(3) 0.072(4) -0.006(3) -0.025(4) 0.012(3)
N17 0.079(4) 0.035(3) 0.061(3) -0.007(2) -0.011(3) 0.000(2)
O13 0.118(4) 0.062(3) 0.063(3) 0.004(3) -0.022(3) -0.009(3)
N15 0.078(4) 0.057(4) 0.059(4) -0.007(3) 0.004(3) 0.007(3)
O14 0.127(5) 0.079(4) 0.065(3) 0.006(3) -0.022(3) -0.012(4)
O15 0.114(4) 0.083(4) 0.068(4) -0.016(3) 0.003(3) 0.005(3)
C32 0.059(4) 0.047(3) 0.057(4) 0.001(3) -0.013(3) 0.007(3)
C1 0.060(4) 0.039(3) 0.056(4) -0.004(3) -0.011(3) 0.009(3)
N11 0.115(6) 0.085(5) 0.046(4) 0.004(3) -0.013(4) -0.023(4)
C2 0.056(4) 0.049(4) 0.066(4) -0.012(3) -0.001(3) 0.005(3)
C33 0.046(3) 0.053(4) 0.067(4) -0.002(3) -0.008(3) 0.008(3)
C31 0.064(4) 0.046(4) 0.062(4) -0.004(3) -0.012(3) 0.002(3)
N7 0.140(4) 0.149(4) 0.103(3) -0.008(3) 0.003(3) -0.029(3)
N6 0.090(5) 0.060(4) 0.084(5) 0.002(4) -0.024(4) 0.012(3)
N8 0.140(4) 0.149(4) 0.103(3) -0.008(3) 0.003(3) -0.029(3)
C8 0.074(5) 0.048(4) 0.080(5) -0.011(4) -0.010(4) 0.010(3)
C4 0.053(3) 0.047(4) 0.074(5) -0.020(3) -0.013(3) 0.007(3)
C35 0.064(4) 0.053(4) 0.081(5) 0.005(4) -0.012(4) -0.006(3)
N10 0.103(5) 0.074(5) 0.051(4) -0.009(3) -0.007(3) -0.015(4)
C26 0.074(4) 0.037(3) 0.061(4) -0.004(3) -0.007(3) 0.004(3)
C25 0.058(4) 0.056(4) 0.069(5) -0.005(3) -0.002(3) 0.004(3)
C6 0.053(4) 0.061(4) 0.060(4) -0.011(3) -0.007(3) 0.011(3)
C34 0.069(4) 0.062(4) 0.058(4) 0.002(3) -0.017(3) 0.001(3)
C3 0.060(4) 0.048(4) 0.076(5) -0.006(3) -0.012(3) 0.003(3)
N12 0.108(6) 0.093(6) 0.053(4) -0.005(4) -0.018(4) -0.014(4)
C29 0.077(5) 0.063(5) 0.081(6) -0.003(4) -0.017(4) 0.014(4)
C5 0.063(4) 0.072(5) 0.059(4) -0.017(4) -0.015(3) 0.009(4)
C30 0.068(5) 0.062(5) 0.088(6) -0.008(4) -0.004(4) 0.020(4)
C7 0.085(6) 0.052(4) 0.116(8) -0.010(5) -0.036(6) 0.007(4)
C36 0.080(5) 0.047(4) 0.080(5) -0.009(4) -0.016(4) 0.001(3)
C28 0.077(5) 0.057(4) 0.071(5) -0.001(4) -0.017(4) 0.009(4)
C11 0.066(6) 0.098(8) 0.156(13) -0.018(8) -0.012(7) 0.025(5)
C9 0.066(5) 0.060(5) 0.099(7) -0.012(4) -0.005(4) -0.001(4)
C19 0.092(6) 0.101(7) 0.043(4) -0.012(4) 0.003(4) -0.030(5)
C27 0.066(4) 0.057(4) 0.064(4) -0.005(3) -0.009(3) 0.008(3)
C10 0.066(5) 0.089(7) 0.100(7) -0.020(6) 0.009(5) 0.004(4)
C20 0.101(7) 0.110(8) 0.053(5) 0.003(5) -0.017(4) -0.026(6)
C12 0.087(6) 0.069(6) 0.131(10) -0.003(6) -0.037(7) 0.011(5)
N9 0.140(4) 0.149(4) 0.103(3) -0.008(3) 0.003(3) -0.029(3)
C21 0.129(9) 0.159(13) 0.058(6) -0.010(7) -0.016(6) -0.046(9)
C15 0.140(4) 0.149(4) 0.103(3) -0.008(3) 0.003(3) -0.029(3)
C14 0.140(4) 0.149(4) 0.103(3) -0.008(3) 0.003(3) -0.029(3)
C13 0.140(4) 0.149(4) 0.103(3) -0.008(3) 0.003(3) -0.029(3)
C18 0.140(4) 0.149(4) 0.103(3) -0.008(3) 0.003(3) -0.029(3)
C17 0.140(4) 0.149(4) 0.103(3) -0.008(3) 0.003(3) -0.029(3)
C16 0.140(4) 0.149(4) 0.103(3) -0.008(3) 0.003(3) -0.029(3)
C24 0.129(9) 0.110(9) 0.063(6) -0.020(5) -0.007(5) -0.029(7)
C22 0.193(16) 0.165(16) 0.079(8) -0.006(9) -0.046(9) -0.069(13)
C23 0.199(15) 0.117(11) 0.083(8) -0.027(8) -0.015(9) -0.072(11)
O1W 0.096(3) 0.0267(18) 0.0206(16) -0.0034(13) 0.0010(17) -0.0111(18)

loop_
_atom_type_symbol
_atom_type_description
_atom_type_scat_dispersion_real
_atom_type_scat_dispersion_imag
_atom_type_scat_source
C C 0.0181 0.0091 'International Tables Vol C Tables 4.2.6.8 and 6.1.1.4'
H H 0.0000 0.0000 'International Tables Vol C Tables 4.2.6.8 and 6.1.1.4'
Mo Mo -0.0483 2.7339 'International Tables Vol C Tables 4.2.6.8 and 6.1.1.4'
N N 0.0311 0.0180 'International Tables Vol C Tables 4.2.6.8 and 6.1.1.4'
O O 0.0492 0.0322 'International Tables Vol C Tables 4.2.6.8 and 6.1.1.4'

loop_
_geom_angle_atom_site_label_1
_geom_angle_atom_site_label_2
_geom_angle_atom_site_label_3
_geom_angle
_geom_angle_site_symmetry_1
_geom_angle_site_symmetry_3
_geom_angle_publ_flag
O1 Mo1 Mo2 105.64(15) . . ?
O1 Mo1 O2 159.5(2) . . ?
O1 Mo1 O3 104.5(2) . . ?
O1 Mo1 O7 105.2(2) . . ?
O1 Mo1 N16 88.9(2) . . ?
O1 Mo1 N13 88.9(2) . . ?
O2 Mo1 Mo2 94.81(15) . . ?
O2 Mo1 N16 75.9(2) . . ?
O2 Mo1 N13 75.6(2) . . ?
O3 Mo1 Mo2 49.27(16) . . ?
O3 Mo1 O2 89.0(2) . . ?
O3 Mo1 N16 88.9(2) . . ?
O3 Mo1 N13 163.4(2) . . ?
O7 Mo1 Mo2 48.69(14) . . ?
O7 Mo1 O2 87.9(2) . . ?
O7 Mo1 O3 97.2(2) . . ?
O7 Mo1 N16 162.5(2) . . ?
O7 Mo1 N13 88.5(2) . . ?
N16 Mo1 Mo2 137.72(15) . . ?
N13 Mo1 Mo2 136.82(17) . . ?
N13 Mo1 N16 81.5(2) . . ?
O3 Mo2 Mo1 49.01(15) . . ?
O3 Mo2 O4 89.3(2) . . ?
O3 Mo2 N1 164.5(2) . . ?
O3 Mo2 N4 89.0(2) . . ?
O4 Mo2 Mo1 95.24(15) . . ?
O4 Mo2 N1 76.1(2) . . ?
O4 Mo2 N4 76.5(2) . . ?
O5 Mo2 Mo1 105.83(16) . . ?
O5 Mo2 O3 104.8(2) . . ?
O5 Mo2 O4 158.9(2) . . ?
O5 Mo2 O7 105.1(2) . . ?
O5 Mo2 N1 87.9(2) . . ?
O5 Mo2 N4 88.0(2) . . ?
O7 Mo2 Mo1 48.93(16) . . ?
O7 Mo2 O3 97.2(2) . . ?
O7 Mo2 O4 88.2(2) . . ?
O7 Mo2 N1 87.8(2) . . ?
O7 Mo2 N4 163.4(2) . . ?
N1 Mo2 Mo1 136.44(16) . . ?
N1 Mo2 N4 82.5(2) . . ?
N4 Mo2 Mo1 137.68(18) . . ?
O2 Mo6 Mo5 98.17(16) . . ?
O2 Mo6 O6 92.4(2) . . ?
O2 Mo6 O11 92.8(2) . . ?
O2 Mo6 N14 76.1(2) . . ?
O2 Mo6 N17 74.9(2) . . ?
O6 Mo6 Mo5 49.48(17) . . ?
O6 Mo6 N14 167.4(2) . . ?
O6 Mo6 N17 88.2(2) . . ?
O11 Mo6 Mo5 49.15(19) . . ?
O11 Mo6 O6 98.4(3) . . ?
O11 Mo6 N14 87.5(3) . . ?
O11 Mo6 N17 166.3(2) . . ?
N14 Mo6 Mo5 136.31(17) . . ?
O12 Mo6 Mo5 106.0(2) . . ?
O12 Mo6 O2 155.8(3) . . ?
O12 Mo6 O6 102.6(3) . . ?
O12 Mo6 O11 103.5(3) . . ?
O12 Mo6 N14 86.7(3) . . ?
O12 Mo6 N17 86.6(3) . . ?
N17 Mo6 Mo5 137.29(16) . . ?
N17 Mo6 N14 83.9(2) . . ?
O4 Mo3 Mo4 98.45(15) . . ?
O4 Mo3 O8 93.5(2) . . ?
O4 Mo3 O10 92.6(2) . . ?
O4 Mo3 N2 75.7(2) . . ?
O4 Mo3 N5 75.8(2) . . ?
O8 Mo3 Mo4 50.02(19) . . ?
O8 Mo3 N2 168.3(2) . . ?
O8 Mo3 N5 89.3(3) . . ?
O10 Mo3 Mo4 49.42(17) . . ?
O10 Mo3 O8 99.2(3) . . ?
O10 Mo3 N2 86.0(2) . . ?
O10 Mo3 N5 166.1(2) . . ?
N2 Mo3 Mo4 135.10(17) . . ?
N2 Mo3 N5 83.7(3) . . ?
N5 Mo3 Mo4 138.91(19) . . ?
O13 Mo3 Mo4 105.4(2) . . ?
O13 Mo3 O4 156.1(3) . . ?
O13 Mo3 O8 102.7(3) . . ?
O13 Mo3 O10 101.9(3) . . ?
O13 Mo3 N2 86.3(3) . . ?
O13 Mo3 N5 86.8(3) . . ?
O6 Mo5 Mo6 49.17(17) . . ?
O6 Mo5 N7 166.2(4) . . ?
O6 Mo5 N10 88.0(3) . . ?
O9 Mo5 Mo6 95.23(16) . . ?
O9 Mo5 O6 90.4(2) . . ?
O9 Mo5 O11 91.0(2) . . ?
O9 Mo5 N7 76.3(4) . . ?
O9 Mo5 N10 77.0(3) . . ?
O11 Mo5 Mo6 48.77(18) . . ?
O11 Mo5 O6 97.7(2) . . ?
O11 Mo5 N7 86.4(4) . . ?
O11 Mo5 N10 166.8(3) . . ?
O15 Mo5 Mo6 106.6(3) . . ?
O15 Mo5 O6 103.8(3) . . ?
O15 Mo5 O9 158.2(3) . . ?
O15 Mo5 O11 103.2(3) . . ?
O15 Mo5 N7 88.0(5) . . ?
O15 Mo5 N10 86.8(3) . . ?
N7 Mo5 Mo6 134.7(4) . . ?
N7 Mo5 N10 85.4(4) . . ?
N10 Mo5 Mo6 136.8(2) . . ?
O8 Mo4 Mo3 49.96(19) . . ?
O8 Mo4 N11 88.0(3) . . ?
O8 Mo4 N8 165.6(4) . . ?
O9 Mo4 Mo3 95.81(15) . . ?
O9 Mo4 O8 90.8(2) . . ?
O9 Mo4 O10 91.9(2) . . ?
O9 Mo4 N11 75.9(3) . . ?
O9 Mo4 N8 75.8(4) . . ?
O10 Mo4 Mo3 49.00(19) . . ?
O10 Mo4 O8 98.8(3) . . ?
O10 Mo4 N11 166.2(3) . . ?
O10 Mo4 N8 87.1(4) . . ?
O14 Mo4 Mo3 107.3(3) . . ?
O14 Mo4 O8 104.2(3) . . ?
O14 Mo4 O9 156.9(3) . . ?
O14 Mo4 O10 102.9(3) . . ?
O14 Mo4 N11 87.0(3) . . ?
O14 Mo4 N8 87.2(5) . . ?
N11 Mo4 Mo3 137.4(2) . . ?
N8 Mo4 Mo3 135.5(4) . . ?
N8 Mo4 N11 83.7(4) . . ?
Mo6 O2 Mo1 132.0(3) . . ?
Mo1 O3 Mo2 81.7(2) . . ?
Mo3 O4 Mo2 132.3(3) . . ?
Mo6 O6 Mo5 81.4(2) . . ?
Mo2 O7 Mo1 82.4(2) . . ?
Mo3 O8 Mo4 80.0(3) . . ?
Mo5 O9 Mo4 133.5(3) . . ?
Mo3 O10 Mo4 81.6(2) . . ?
N2 N1 Mo2 119.4(5) . . ?
C1 N1 Mo2 134.2(5) . . ?
C1 N1 N2 106.1(6) . . ?
N17 N16 Mo1 119.8(5) . . ?
N17 N16 C32 106.8(6) . . ?
C32 N16 Mo1 133.2(5) . . ?
N14 N13 Mo1 122.3(5) . . ?
N14 N13 C26 105.7(6) . . ?
C26 N13 Mo1 131.9(5) . . ?
N17 N18 H18 127.0 . . ?
N17 N18 C31 106.0(6) . . ?
C31 N18 H18 127.0 . . ?
Mo6 O11 Mo5 82.1(3) . . ?
N1 N2 Mo3 121.3(5) . . ?
N3 N2 Mo3 126.5(5) . . ?
N3 N2 N1 111.7(6) . . ?
N13 N14 Mo6 119.5(4) . . ?
N15 N14 Mo6 127.0(5) . . ?
N15 N14 N13 112.9(6) . . ?
N5 N4 Mo2 119.9(5) . . ?
N5 N4 C8 107.3(6) . . ?
C8 N4 Mo2 132.7(6) . . ?
N2 N3 H3 126.3 . . ?
N2 N3 C2 107.3(6) . . ?
C2 N3 H3 126.3 . . ?
N4 N5 Mo3 121.1(5) . . ?
N6 N5 Mo3 126.0(6) . . ?
N6 N5 N4 111.8(7) . . ?
N16 N17 Mo6 121.9(5) . . ?
N18 N17 Mo6 124.9(5) . . ?
N18 N17 N16 112.2(6) . . ?
N14 N15 H15 126.6 . . ?
N14 N15 C25 106.7(6) . . ?
C25 N15 H15 126.6 . . ?
N16 C32 C33 131.9(7) . . ?
N16 C32 C31 107.8(6) . . ?
C31 C32 C33 120.2(7) . . ?
N1 C1 C2 106.6(6) . . ?
N1 C1 C6 132.0(7) . . ?
C2 C1 C6 121.4(7) . . ?
N10 N11 Mo4 119.8(6) . . ?
N12 N11 Mo4 127.5(7) . . ?
N12 N11 N10 112.6(8) . . ?
N3 C2 C1 108.4(7) . . ?
N3 C2 C3 131.8(8) . . ?
C3 C2 C1 119.8(7) . . ?
C32 C33 H33 122.0 . . ?
C34 C33 C32 116.1(7) . . ?
C34 C33 H33 122.0 . . ?
N18 C31 C32 107.1(7) . . ?
N18 C31 C36 129.6(8) . . ?
C32 C31 C36 123.2(8) . . ?
N8 N7 Mo5 119.3(10) . . ?
C13 N7 Mo5 135.2(12) . . ?
C13 N7 N8 105.4(13) . . ?
N5 N6 H6 126.9 . . ?
N5 N6 C7 106.2(7) . . ?
C7 N6 H6 126.9 . . ?
N7 N8 Mo4 119.5(10) . . ?
N7 N8 C14 75.5(9) . . ?
N9 N8 Mo4 126.9(13) . . ?
N9 N8 N7 113.6(14) . . ?
N9 N8 C14 38.1(8) . . ?
C14 N8 Mo4 165.0(10) . . ?
N4 C8 C7 106.6(9) . . ?
N4 C8 C9 131.5(8) . . ?
C7 C8 C9 121.9(8) . . ?
C3 C4 H4 119.3 . . ?
C3 C4 C5 121.4(7) . . ?
C5 C4 H4 119.3 . . ?
C34 C35 H35 119.2 . . ?
C36 C35 H35 119.2 . . ?
C36 C35 C34 121.6(8) . . ?
N11 N10 Mo5 119.9(6) . . ?
N11 N10 C19 106.5(8) . . ?
C19 N10 Mo5 133.2(7) . . ?
N13 C26 C25 106.3(7) . . ?
N13 C26 C27 131.5(7) . . ?
C25 C26 C27 122.1(7) . . ?
N15 C25 C26 108.4(7) . . ?
N15 C25 C30 132.0(7) . . ?
C26 C25 C30 119.5(8) . . ?
C1 C6 H6A 121.4 . . ?
C5 C6 C1 117.1(8) . . ?
C5 C6 H6A 121.4 . . ?
C33 C34 C35 122.8(8) . . ?
C33 C34 H34 118.6 . . ?
C35 C34 H34 118.6 . . ?
C2 C3 H3A 120.4 . . ?
C4 C3 C2 119.1(8) . . ?
C4 C3 H3A 120.4 . . ?
N11 N12 H12 126.5 . . ?
N11 N12 C20 107.0(9) . . ?
C20 N12 H12 126.5 . . ?
C30 C29 H29 118.4 . . ?
C30 C29 C28 123.1(8) . . ?
C28 C29 H29 118.4 . . ?
C4 C5 H5 119.4 . . ?
C6 C5 C4 121.2(7) . . ?
C6 C5 H5 119.4 . . ?
C25 C30 H30 121.6 . . ?
C29 C30 C25 116.9(7) . . ?
C29 C30 H30 121.6 . . ?
N6 C7 C8 108.1(8) . . ?
N6 C7 C12 131.5(10) . . ?
C12 C7 C8 120.4(11) . . ?
C31 C36 H36 121.9 . . ?
C35 C36 C31 116.1(8) . . ?
C35 C36 H36 121.9 . . ?
C29 C28 H28 118.9 . . ?
C27 C28 C29 122.1(9) . . ?
C27 C28 H28 118.9 . . ?
C10 C11 H11 119.3 . . ?
C12 C11 H11 119.3 . . ?
C12 C11 C10 121.4(9) . . ?
C8 C9 H9 121.8 . . ?
C10 C9 C8 116.3(9) . . ?
C10 C9 H9 121.8 . . ?
N10 C19 C20 106.0(9) . . ?
C24 C19 N10 131.4(11) . . ?
C24 C19 C20 122.6(10) . . ?
C26 C27 H27 121.9 . . ?
C28 C27 C26 116.2(7) . . ?
C28 C27 H27 121.9 . . ?
C11 C10 H10 119.0 . . ?
C9 C10 C11 122.0(11) . . ?
C9 C10 H10 119.0 . . ?
N12 C20 C19 107.8(8) . . ?
N12 C20 C21 134.6(12) . . ?
C21 C20 C19 117.3(12) . . ?
C7 C12 H12A 121.1 . . ?
C11 C12 C7 117.8(10) . . ?
C11 C12 H12A 121.1 . . ?
N8 N9 H9A 130.6 . . ?
C14 N9 N8 98.8(15) . . ?
C14 N9 H9A 130.6 . . ?
C20 C21 H21 119.5 . . ?
C22 C21 C20 121.1(15) . . ?
C22 C21 H21 119.5 . . ?
C14 C15 H15A 120.0 . . ?
C14 C15 C16 120.0 . . ?
C16 C15 H15A 120.0 . . ?
N9 C14 N8 43.1(9) . . ?
N9 C14 C15 118.3(10) . . ?
N9 C14 C13 121.3(11) . . ?
C15 C14 N8 161.1(8) . . ?
C15 C14 C13 120.0 . . ?
C13 C14 N8 78.2(8) . . ?
N7 C13 C14 100.9(11) . . ?
N7 C13 C18 139.0(11) . . ?
C18 C13 C14 120.0 . . ?
C13 C18 H18A 120.0 . . ?
C17 C18 C13 120.0 . . ?
C17 C18 H18A 120.0 . . ?
C18 C17 H17 120.0 . . ?
C18 C17 C16 120.0 . . ?
C16 C17 H17 120.0 . . ?
C15 C16 H16 120.0 . . ?
C17 C16 C15 120.0 . . ?
C17 C16 H16 120.0 . . ?
C19 C24 H24 121.3 . . ?
C19 C24 C23 117.4(14) . . ?
C23 C24 H24 121.3 . . ?
C21 C22 H22 120.9 . . ?
C21 C22 C23 118.3(13) . . ?
C23 C22 H22 120.9 . . ?
C24 C23 C22 122.6(15) . . ?
C24 C23 H23 118.7 . . ?
C22 C23 H23 118.7 . . ?

loop_
_geom_bond_atom_site_label_1
_geom_bond_atom_site_label_2
_geom_bond_distance
_geom_bond_site_symmetry_2
_geom_bond_publ_flag
Mo1 Mo2 2.5919(7) . ?
Mo1 O1 1.706(5) . ?
Mo1 O2 2.059(5) . ?
Mo1 O3 1.977(5) . ?
Mo1 O7 1.971(6) . ?
Mo1 N16 2.243(6) . ?
Mo1 N13 2.220(6) . ?
Mo2 O3 1.985(6) . ?
Mo2 O4 2.028(5) . ?
Mo2 O5 1.711(5) . ?
Mo2 O7 1.964(5) . ?
Mo2 N1 2.233(7) . ?
Mo2 N4 2.236(6) . ?
Mo6 Mo5 2.5672(9) . ?
Mo6 O2 1.941(5) . ?
Mo6 O6 1.965(6) . ?
Mo6 O11 1.949(6) . ?
Mo6 N14 2.268(7) . ?
Mo6 O12 1.720(6) . ?
Mo6 N17 2.260(7) . ?
Mo3 Mo4 2.5725(10) . ?
Mo3 O4 1.945(5) . ?
Mo3 O8 2.000(7) . ?
Mo3 O10 1.963(7) . ?
Mo3 N2 2.246(6) . ?
Mo3 N5 2.252(8) . ?
Mo3 O13 1.721(6) . ?
Mo5 O6 1.974(6) . ?
Mo5 O9 1.932(6) . ?
Mo5 O11 1.960(7) . ?
Mo5 O15 1.726(7) . ?
Mo5 N7 2.228(14) . ?
Mo5 N10 2.229(8) . ?
Mo4 O8 2.001(7) . ?
Mo4 O9 1.961(6) . ?
Mo4 O10 1.975(6) . ?
Mo4 O14 1.708(7) . ?
Mo4 N11 2.275(8) . ?
Mo4 N8 2.234(14) . ?
N1 N2 1.371(8) . ?
N1 C1 1.341(10) . ?
N16 N17 1.330(9) . ?
N16 C32 1.345(10) . ?
N13 N14 1.349(9) . ?
N13 C26 1.356(10) . ?
N18 H18 0.8800 . ?
N18 N17 1.325(9) . ?
N18 C31 1.372(10) . ?
N2 N3 1.304(9) . ?
N14 N15 1.300(9) . ?
N4 N5 1.352(10) . ?
N4 C8 1.358(11) . ?
N3 H3 0.8800 . ?
N3 C2 1.333(10) . ?
N5 N6 1.327(10) . ?
N15 H15 0.8800 . ?
N15 C25 1.336(11) . ?
C32 C33 1.427(11) . ?
C32 C31 1.386(11) . ?
C1 C2 1.411(11) . ?
C1 C6 1.416(11) . ?
N11 N10 1.330(12) . ?
N11 N12 1.305(11) . ?
C2 C3 1.391(11) . ?
C33 H33 0.9500 . ?
C33 C34 1.369(12) . ?
C31 C36 1.390(12) . ?
N7 N8 1.39(2) . ?
N7 C13 1.257(15) . ?
N6 H6 0.8800 . ?
N6 C7 1.376(15) . ?
N8 N9 1.305(18) . ?
N8 C14 1.888(16) . ?
C8 C7 1.401(13) . ?
C8 C9 1.406(14) . ?
C4 H4 0.9500 . ?
C4 C3 1.357(12) . ?
C4 C5 1.423(12) . ?
C35 H35 0.9500 . ?
C35 C34 1.402(12) . ?
C35 C36 1.378(13) . ?
N10 C19 1.367(12) . ?
C26 C25 1.406(10) . ?
C26 C27 1.414(12) . ?
C25 C30 1.432(12) . ?
C6 H6A 0.9500 . ?
C6 C5 1.370(12) . ?
C34 H34 0.9500 . ?
C3 H3A 0.9500 . ?
N12 H12 0.8800 . ?
N12 C20 1.348(15) . ?
C29 H29 0.9500 . ?
C29 C30 1.357(14) . ?
C29 C28 1.394(12) . ?
C5 H5 0.9500 . ?
C30 H30 0.9500 . ?
C7 C12 1.397(16) . ?
C36 H36 0.9500 . ?
C28 H28 0.9500 . ?
C28 C27 1.371(11) . ?
C11 H11 0.9500 . ?
C11 C10 1.440(18) . ?
C11 C12 1.34(2) . ?
C9 H9 0.9500 . ?
C9 C10 1.343(13) . ?
C19 C20 1.403(16) . ?
C19 C24 1.343(17) . ?
C27 H27 0.9500 . ?
C10 H10 0.9500 . ?
C20 C21 1.373(15) . ?
C12 H12A 0.9500 . ?
N9 H9A 0.8800 . ?
N9 C14 1.179(16) . ?
C21 H21 0.9500 . ?
C21 C22 1.34(2) . ?
C15 H15A 0.9500 . ?
C15 C14 1.3900 . ?
C15 C16 1.3900 . ?
C14 C13 1.3900 . ?
C13 C18 1.3900 . ?
C18 H18A 0.9500 . ?
C18 C17 1.3900 . ?
C17 H17 0.9500 . ?
C17 C16 1.3900 . ?
C16 H16 0.9500 . ?
C24 H24 0.9500 . ?
C24 C23 1.348(18) . ?
C22 H22 0.9500 . ?
C22 C23 1.40(3) . ?
C23 H23 0.9500 . ?
O1W H1W 0.8696 . ?

loop_
_geom_torsion_atom_site_label_1
_geom_torsion_atom_site_label_2
_geom_torsion_atom_site_label_3
_geom_torsion_atom_site_label_4
_geom_torsion
_geom_torsion_site_symmetry_1
_geom_torsion_site_symmetry_2
_geom_torsion_site_symmetry_3
_geom_torsion_site_symmetry_4
_geom_torsion_publ_flag
Mo1 N16 N17 Mo6 8.6(7) . . . . ?
Mo1 N16 N17 N18 177.6(4) . . . . ?
Mo1 N16 C32 C33 1.9(11) . . . . ?
Mo1 N16 C32 C31 -176.0(5) . . . . ?
Mo1 N13 N14 Mo6 -3.4(8) . . . . ?
Mo1 N13 N14 N15 -175.1(5) . . . . ?
Mo1 N13 C26 C25 175.8(5) . . . . ?
Mo1 N13 C26 C27 -2.1(13) . . . . ?
Mo2 N1 N2 Mo3 1.9(7) . . . . ?
Mo2 N1 N2 N3 174.3(5) . . . . ?
Mo2 N1 C1 C2 -172.6(5) . . . . ?
Mo2 N1 C1 C6 6.8(12) . . . . ?
Mo2 N4 N5 Mo3 -6.2(8) . . . . ?
Mo2 N4 N5 N6 -174.7(6) . . . . ?
Mo2 N4 C8 C7 175.4(6) . . . . ?
Mo2 N4 C8 C9 -4.9(15) . . . . ?
Mo6 N14 N15 C25 -172.9(6) . . . . ?
Mo3 N2 N3 C2 171.4(5) . . . . ?
Mo3 N5 N6 C7 -170.0(6) . . . . ?
Mo5 N7 N8 Mo4 -0.4(16) . . . . ?
Mo5 N7 N8 N9 -179.9(10) . . . . ?
Mo5 N7 N8 C14 179.7(10) . . . . ?
Mo5 N7 C13 C14 -179.4(12) . . . . ?
Mo5 N7 C13 C18 5(2) . . . . ?
Mo5 N10 C19 C20 -172.7(7) . . . . ?
Mo5 N10 C19 C24 6.1(16) . . . . ?
Mo4 N11 N10 Mo5 -3.8(9) . . . . ?
Mo4 N11 N10 C19 -178.1(6) . . . . ?
Mo4 N11 N12 C20 177.4(7) . . . . ?
Mo4 N8 N9 C14 179.9(11) . . . . ?
Mo4 N8 C14 N9 0(3) . . . . ?
Mo4 N8 C14 C15 -12(5) . . . . ?
Mo4 N8 C14 C13 -178(3) . . . . ?
N1 N2 N3 C2 -0.6(8) . . . . ?
N1 C1 C2 N3 -0.3(8) . . . . ?
N1 C1 C2 C3 178.2(6) . . . . ?
N1 C1 C6 C5 -176.5(7) . . . . ?
N16 C32 C33 C34 -175.5(7) . . . . ?
N16 C32 C31 N18 0.4(8) . . . . ?
N16 C32 C31 C36 177.6(7) . . . . ?
N13 N14 N15 C25 -2.0(9) . . . . ?
N13 C26 C25 N15 -1.3(9) . . . . ?
N13 C26 C25 C30 -178.7(8) . . . . ?
N13 C26 C27 C28 177.7(8) . . . . ?
N18 C31 C36 C35 175.4(7) . . . . ?
N2 N1 C1 C2 -0.1(7) . . . . ?
N2 N1 C1 C6 179.4(7) . . . . ?
N2 N3 C2 C1 0.5(8) . . . . ?
N2 N3 C2 C3 -177.7(7) . . . . ?
N14 N13 C26 C25 0.1(8) . . . . ?
N14 N13 C26 C27 -177.8(9) . . . . ?
N14 N15 C25 C26 2.0(9) . . . . ?
N14 N15 C25 C30 178.9(9) . . . . ?
N4 N5 N6 C7 -2.2(10) . . . . ?
N4 C8 C7 N6 -1.2(11) . . . . ?
N4 C8 C7 C12 -179.5(9) . . . . ?
N4 C8 C9 C10 178.4(10) . . . . ?
N3 C2 C3 C4 176.9(7) . . . . ?
N5 N4 C8 C7 -0.1(10) . . . . ?
N5 N4 C8 C9 179.6(10) . . . . ?
N5 N6 C7 C8 2.0(11) . . . . ?
N5 N6 C7 C12 -179.9(11) . . . . ?
N17 N16 C32 C33 176.3(7) . . . . ?
N17 N16 C32 C31 -1.6(7) . . . . ?
N17 N18 C31 C32 0.9(8) . . . . ?
N17 N18 C31 C36 -176.1(8) . . . . ?
N15 C25 C30 C29 -176.0(9) . . . . ?
C32 N16 N17 Mo6 -166.7(4) . . . . ?
C32 N16 N17 N18 2.3(8) . . . . ?
C32 C33 C34 C35 -2.3(10) . . . . ?
C32 C31 C36 C35 -1.1(11) . . . . ?
C1 N1 N2 Mo3 -172.0(4) . . . . ?
C1 N1 N2 N3 0.4(8) . . . . ?
C1 C2 C3 C4 -1.2(10) . . . . ?
C1 C6 C5 C4 -2.0(10) . . . . ?
N11 N10 C19 C20 0.6(10) . . . . ?
N11 N10 C19 C24 179.4(11) . . . . ?
N11 N12 C20 C19 1.0(11) . . . . ?
N11 N12 C20 C21 -172.3(12) . . . . ?
C2 C1 C6 C5 2.9(10) . . . . ?
C33 C32 C31 N18 -177.8(6) . . . . ?
C33 C32 C31 C36 -0.6(11) . . . . ?
C31 N18 N17 Mo6 166.6(5) . . . . ?
C31 N18 N17 N16 -2.0(8) . . . . ?
C31 C32 C33 C34 2.3(9) . . . . ?
N7 N8 N9 C14 -0.7(17) . . . . ?
N7 N8 C14 N9 179.3(16) . . . . ?
N7 N8 C14 C15 167(2) . . . . ?
N7 N8 C14 C13 1.7(8) . . . . ?
N7 C13 C18 C17 174.8(17) . . . . ?
N6 C7 C12 C11 -175.4(12) . . . . ?
N8 N7 C13 C14 2.5(13) . . . . ?
N8 N7 C13 C18 -172.9(11) . . . . ?
N8 N9 C14 C15 175.6(9) . . . . ?
N8 N9 C14 C13 2.7(15) . . . . ?
N8 C14 C13 N7 -1.8(9) . . . . ?
N8 C14 C13 C18 174.7(8) . . . . ?
C8 N4 N5 Mo3 170.0(5) . . . . ?
C8 N4 N5 N6 1.5(9) . . . . ?
C8 C7 C12 C11 2.5(17) . . . . ?
C8 C9 C10 C11 0.0(16) . . . . ?
N10 N11 N12 C20 -0.6(11) . . . . ?
N10 C19 C20 N12 -1.0(11) . . . . ?
N10 C19 C20 C21 173.7(9) . . . . ?
N10 C19 C24 C23 -179.6(11) . . . . ?
C26 N13 N14 Mo6 172.8(5) . . . . ?
C26 N13 N14 N15 1.2(8) . . . . ?
C26 C25 C30 C29 0.6(13) . . . . ?
C25 C26 C27 C28 0.0(12) . . . . ?
C6 C1 C2 N3 -179.8(6) . . . . ?
C6 C1 C2 C3 -1.3(10) . . . . ?
C34 C35 C36 C31 1.1(11) . . . . ?
C3 C4 C5 C6 -0.5(11) . . . . ?
N12 N11 N10 Mo5 174.3(6) . . . . ?
N12 N11 N10 C19 0.0(10) . . . . ?
N12 C20 C21 C22 -176.4(14) . . . . ?
C29 C28 C27 C26 0.2(13) . . . . ?
C5 C4 C3 C2 2.1(10) . . . . ?
C30 C29 C28 C27 -0.1(16) . . . . ?
C7 C8 C9 C10 -1.9(14) . . . . ?
C36 C35 C34 C33 0.6(12) . . . . ?
C28 C29 C30 C25 -0.4(15) . . . . ?
C9 C8 C7 N6 179.1(9) . . . . ?
C9 C8 C7 C12 0.7(15) . . . . ?
C19 C20 C21 C22 10.8(18) . . . . ?
C19 C24 C23 C22 2(2) . . . . ?
C27 C26 C25 N15 176.9(8) . . . . ?
C27 C26 C25 C30 -0.5(13) . . . . ?
C10 C11 C12 C7 -4(2) . . . . ?
C20 C19 C24 C23 -0.9(17) . . . . ?
C20 C21 C22 C23 -10(2) . . . . ?
C12 C11 C10 C9 3(2) . . . . ?
N9 N8 C14 C15 -12(3) . . . . ?
N9 N8 C14 C13 -177.6(13) . . . . ?
N9 C14 C13 N7 -3.7(13) . . . . ?
N9 C14 C13 C18 172.8(14) . . . . ?
C21 C22 C23 C24 3(3) . . . . ?
C15 C14 C13 N7 -176.5(11) . . . . ?
C15 C14 C13 C18 0.0 . . . . ?
C14 C15 C16 C17 0.0 . . . . ?
C14 C13 C18 C17 0.0 . . . . ?
C13 N7 N8 Mo4 178.0(10) . . . . ?
C13 N7 N8 N9 -1.4(18) . . . . ?
C13 N7 N8 C14 -1.9(9) . . . . ?
C13 C18 C17 C16 0.0 . . . . ?
C18 C17 C16 C15 0.0 . . . . ?
C16 C15 C14 N8 -164(3) . . . . ?
C16 C15 C14 N9 -173.0(14) . . . . ?
C16 C15 C14 C13 0.0 . . . . ?
C24 C19 C20 N12 -179.9(10) . . . . ?
C24 C19 C20 C21 -5.3(15) . . . . ?

loop_
_smtbx_masks_void_nr
_smtbx_masks_void_average_x
_smtbx_masks_void_average_y
_smtbx_masks_void_average_z
_smtbx_masks_void_volume
_smtbx_masks_void_count_electrons
_smtbx_masks_void_content
1 0.791 -0.911 -0.008 1700.9 400.3 '40 H2O'
